data_4081743
loop_
_publ_author_name
'Mercier, Lauren G.'
'Piers, Warren E.'
'Harrington, Ross W.'
'Clegg, William'

_publ_section_title
;
 Benzo[b]thiophene-Fused Boron and Silicon Ladder Acenes
;
_journal_issue 22
_journal_name_full Organometallics
_journal_page_first 6820
_journal_paper_doi 10.1021/om4004187
_journal_volume 32
_journal_year 2013
_chemical_formula_moiety 'C20 H20 S2 Si2'
_chemical_formula_sum 'C20 H20 S2 Si2'
_chemical_formula_weight 380.66
_chemical_name_systematic
;
 ?
;
_space_group_IT_number 14
_symmetry_cell_setting monoclinic
_symmetry_space_group_name_Hall '-P 2yn'
_symmetry_space_group_name_H-M 'P 1 21/n 1'
_atom_sites_solution_hydrogens geom
_atom_sites_solution_primary direct
_atom_sites_solution_secondary difmap
_audit_creation_method SHELXL-97
_cell_angle_alpha 90.00
_cell_angle_beta 92.014(5)
_cell_angle_gamma 90.00
_cell_formula_units_Z 4
_cell_length_a 9.3237(5)
_cell_length_b 9.2888(5)
_cell_length_c 23.0652(16)
_cell_measurement_reflns_used 4710
_cell_measurement_temperature 150(2)
_cell_measurement_theta_max 29.62
_cell_measurement_theta_min 3.09
_cell_volume 1996.4(2)
_computing_cell_refinement
;
CrysAlisPro, Agilent Technologies,
Version 1.171.34.49 (release 20-01-2011 CrysAlis171 .NET)
(compiled Jan 20 2011,15:58:25)
;
_computing_data_collection
;
CrysAlisPro, Agilent Technologies,
Version 1.171.34.49 (release 20-01-2011 CrysAlis171 .NET)
(compiled Jan 20 2011,15:58:25)
;
_computing_data_reduction
;
CrysAlisPro, Agilent Technologies,
Version 1.171.34.49 (release 20-01-2011 CrysAlis171 .NET)
(compiled Jan 20 2011,15:58:25)
;
_computing_molecular_graphics 'Bruker SHELXTL'
_computing_publication_material 'Bruker SHELXTL and local programs'
_computing_structure_refinement 'Bruker SHELXTL'
_computing_structure_solution 'Bruker SHELXTL'
_diffrn_ambient_temperature 150(2)
_diffrn_detector_area_resol_mean 10.3968
_diffrn_measured_fraction_theta_full 0.997
_diffrn_measured_fraction_theta_max 0.853
_diffrn_measurement_device_type 'Agilent Gemini A Ultra'
_diffrn_measurement_method 'thick-slice \w scans'
_diffrn_radiation_monochromator graphite
_diffrn_radiation_source 'sealed tube with Enhance optics'
_diffrn_radiation_type MoK\a
_diffrn_radiation_wavelength 0.71073
_diffrn_reflns_av_R_equivalents 0.0262
_diffrn_reflns_av_sigmaI/netI 0.0371
_diffrn_reflns_limit_h_max 12
_diffrn_reflns_limit_h_min -12
_diffrn_reflns_limit_k_max 12
_diffrn_reflns_limit_k_min -11
_diffrn_reflns_limit_l_max 27
_diffrn_reflns_limit_l_min -28
_diffrn_reflns_number 12019
_diffrn_reflns_theta_full 25.00
_diffrn_reflns_theta_max 29.68
_diffrn_reflns_theta_min 3.10
_exptl_absorpt_coefficient_mu 0.386
_exptl_absorpt_correction_T_max 0.927
_exptl_absorpt_correction_T_min 0.893
_exptl_absorpt_correction_type multi-scan
_exptl_absorpt_process_details
;
CrysAlisPro, Agilent Technologies,
Version 1.171.34.49 (release 20-01-2011 CrysAlis171 .NET)
(compiled Jan 20 2011,15:58:25)
Empirical absorption correction using spherical harmonics,
 implemented in SCALE3 ABSPACK scaling algorithm.
;
_exptl_crystal_colour colourless
_exptl_crystal_density_diffrn 1.267
_exptl_crystal_density_method 'not measured'
_exptl_crystal_description block
_exptl_crystal_F_000 800
_exptl_crystal_size_max 0.30
_exptl_crystal_size_mid 0.20
_exptl_crystal_size_min 0.20
_refine_diff_density_max 0.680
_refine_diff_density_min -0.629
_refine_diff_density_rms 0.065
_refine_ls_extinction_method none
_refine_ls_goodness_of_fit_ref 1.051
_refine_ls_hydrogen_treatment constr
_refine_ls_matrix_type full
_refine_ls_number_parameters 221
_refine_ls_number_reflns 4809
_refine_ls_number_restraints 0
_refine_ls_restrained_S_all 1.051
_refine_ls_R_factor_all 0.0570
_refine_ls_R_factor_gt 0.0448
_refine_ls_shift/su_max 0.000
_refine_ls_shift/su_mean 0.000
_refine_ls_structure_factor_coef Fsqd
_refine_ls_weighting_details 'calc w=1/[\s^2^(Fo^2^)+(0.0401P)^2^+1.9496P] where P=(Fo^2^+2Fc^2^)/3'
_refine_ls_weighting_scheme calc
_refine_ls_wR_factor_gt 0.1047
_refine_ls_wR_factor_ref 0.1128
_reflns_number_gt 3971
_reflns_number_total 4809
_reflns_threshold_expression I>2\s(I)
_cod_data_source_file om4004187_si_001.cif
_cod_data_source_block wp37_1-syn
_cod_original_sg_symbol_H-M 'P 21/n'
_cod_database_code 4081743

loop_
_symmetry_equiv_pos_as_xyz
'x, y, z'
'-x+1/2, y+1/2, -z+1/2'
'-x, -y, -z'
'x-1/2, -y-1/2, z-1/2'

loop_
_atom_site_label
_atom_site_type_symbol
_atom_site_fract_x
_atom_site_fract_y
_atom_site_fract_z
_atom_site_U_iso_or_equiv
_atom_site_adp_type
_atom_site_occupancy
_atom_site_symmetry_multiplicity
_atom_site_calc_flag
_atom_site_refinement_flags
S1 S 0.56880(7) 0.83411(7) 0.45540(3) 0.03619(16) Uani 1 1 d .
S2 S 0.61077(6) 0.82224(6) 0.19130(2) 0.02653(14) Uani 1 1 d .
Si1 Si 0.63845(6) 0.84145(6) 0.32526(3) 0.02410(15) Uani 1 1 d .
Si2 Si 0.36163(6) 0.57335(6) 0.31618(2) 0.02127(14) Uani 1 1 d .
C1 C 0.5530(2) 0.7636(2) 0.25832(9) 0.0216(4) Uani 1 1 d .
C2 C 0.5353(2) 0.7671(2) 0.38561(9) 0.0250(4) Uani 1 1 d .
C3 C 0.4329(2) 0.6605(2) 0.38412(9) 0.0240(4) Uani 1 1 d .
C4 C 0.4486(2) 0.6597(2) 0.25302(9) 0.0201(4) Uani 1 1 d .
C5 C 0.4140(2) 0.6256(2) 0.19255(9) 0.0220(4) Uani 1 1 d .
C6 C 0.3141(2) 0.5267(2) 0.16904(10) 0.0280(5) Uani 1 1 d .
H6A H 0.2577 0.4704 0.1940 0.034 Uiso 1 1 calc R
C7 C 0.2979(3) 0.5116(3) 0.10984(11) 0.0379(6) Uani 1 1 d .
H7A H 0.2300 0.4446 0.0942 0.046 Uiso 1 1 calc R
C8 C 0.3798(3) 0.5931(3) 0.07245(11) 0.0420(6) Uani 1 1 d .
H8A H 0.3672 0.5807 0.0317 0.050 Uiso 1 1 calc R
C9 C 0.4785(3) 0.6912(3) 0.09383(10) 0.0364(6) Uani 1 1 d .
H9A H 0.5340 0.7470 0.0684 0.044 Uiso 1 1 calc R
C10 C 0.4950(2) 0.7068(2) 0.15384(10) 0.0261(4) Uani 1 1 d .
C11 C 0.4449(3) 0.7185(3) 0.48440(10) 0.0347(5) Uani 1 1 d .
C12 C 0.4118(3) 0.7056(4) 0.54266(11) 0.0485(8) Uani 1 1 d .
H12A H 0.4565 0.7658 0.5713 0.058 Uiso 1 1 calc R
C13 C 0.3139(3) 0.6045(4) 0.55761(12) 0.0533(9) Uani 1 1 d .
H13A H 0.2912 0.5939 0.5972 0.064 Uiso 1 1 calc R
C14 C 0.2462(3) 0.5163(3) 0.51602(12) 0.0498(8) Uani 1 1 d .
H14A H 0.1776 0.4473 0.5275 0.060 Uiso 1 1 calc R
C15 C 0.2788(3) 0.5291(3) 0.45799(11) 0.0384(6) Uani 1 1 d .
H15A H 0.2327 0.4690 0.4297 0.046 Uiso 1 1 calc R
C16 C 0.3796(2) 0.6305(3) 0.44140(10) 0.0291(5) Uani 1 1 d .
C17 C 0.6239(3) 1.0403(3) 0.32402(12) 0.0395(6) Uani 1 1 d .
H17A H 0.6682 1.0777 0.2892 0.059 Uiso 1 1 calc R
H17B H 0.6732 1.0802 0.3586 0.059 Uiso 1 1 calc R
H17C H 0.5225 1.0681 0.3236 0.059 Uiso 1 1 calc R
C18 C 0.8301(3) 0.7869(3) 0.33215(12) 0.0444(7) Uani 1 1 d .
H18A H 0.8815 0.8238 0.2989 0.067 Uiso 1 1 calc R
H18B H 0.8367 0.6817 0.3330 0.067 Uiso 1 1 calc R
H18C H 0.8731 0.8265 0.3681 0.067 Uiso 1 1 calc R
C19 C 0.1642(2) 0.6042(3) 0.31135(10) 0.0318(5) Uani 1 1 d .
H19A H 0.1258 0.5704 0.2737 0.048 Uiso 1 1 calc R
H19B H 0.1445 0.7073 0.3154 0.048 Uiso 1 1 calc R
H19C H 0.1185 0.5511 0.3424 0.048 Uiso 1 1 calc R
C20 C 0.4018(3) 0.3770(2) 0.31638(10) 0.0326(5) Uani 1 1 d .
H20A H 0.3602 0.3329 0.2810 0.049 Uiso 1 1 calc R
H20B H 0.3603 0.3322 0.3504 0.049 Uiso 1 1 calc R
H20C H 0.5060 0.3625 0.3178 0.049 Uiso 1 1 calc R

loop_
_atom_site_aniso_label
_atom_site_aniso_U_11
_atom_site_aniso_U_22
_atom_site_aniso_U_33
_atom_site_aniso_U_23
_atom_site_aniso_U_13
_atom_site_aniso_U_12
S1 0.0402(3) 0.0403(4) 0.0274(3) -0.0115(3) -0.0076(2) 0.0069(3)
S2 0.0254(3) 0.0257(3) 0.0288(3) 0.0020(2) 0.0047(2) -0.0035(2)
Si1 0.0195(3) 0.0220(3) 0.0305(3) -0.0056(2) -0.0020(2) -0.0005(2)
Si2 0.0220(3) 0.0188(3) 0.0230(3) 0.0006(2) 0.0007(2) -0.0007(2)
C1 0.0208(9) 0.0203(10) 0.0240(11) -0.0004(8) 0.0028(7) 0.0029(7)
C2 0.0274(11) 0.0238(11) 0.0237(11) -0.0056(9) -0.0033(8) 0.0057(8)
C3 0.0255(10) 0.0233(11) 0.0233(11) -0.0003(8) 0.0018(8) 0.0068(8)
C4 0.0194(9) 0.0169(10) 0.0241(10) -0.0008(8) 0.0012(7) 0.0026(7)
C5 0.0197(9) 0.0206(10) 0.0256(11) -0.0001(8) -0.0010(7) 0.0037(7)
C6 0.0273(11) 0.0267(11) 0.0298(12) -0.0019(9) -0.0013(8) -0.0023(9)
C7 0.0346(13) 0.0445(15) 0.0343(14) -0.0065(11) -0.0060(10) -0.0071(11)
C8 0.0454(15) 0.0579(18) 0.0222(12) -0.0028(12) -0.0049(10) -0.0035(13)
C9 0.0377(13) 0.0464(15) 0.0252(12) 0.0049(11) 0.0016(9) -0.0021(11)
C10 0.0227(10) 0.0268(11) 0.0288(12) 0.0006(9) 0.0010(8) -0.0001(8)
C11 0.0363(13) 0.0415(14) 0.0260(12) -0.0020(10) -0.0007(9) 0.0177(11)
C12 0.0499(16) 0.068(2) 0.0276(14) -0.0056(13) 0.0027(11) 0.0309(15)
C13 0.0577(18) 0.079(2) 0.0240(14) 0.0092(14) 0.0149(12) 0.0368(17)
C14 0.0485(16) 0.0599(19) 0.0423(16) 0.0188(14) 0.0208(12) 0.0210(14)
C15 0.0405(14) 0.0421(15) 0.0330(14) 0.0062(11) 0.0097(10) 0.0129(11)
C16 0.0322(12) 0.0319(12) 0.0236(11) 0.0012(9) 0.0042(9) 0.0140(9)
C17 0.0482(15) 0.0248(12) 0.0452(15) -0.0063(11) -0.0031(11) -0.0082(10)
C18 0.0224(11) 0.0586(18) 0.0519(17) -0.0095(14) -0.0027(10) 0.0033(11)
C19 0.0244(11) 0.0362(13) 0.0350(13) 0.0061(10) 0.0023(9) -0.0015(9)
C20 0.0463(14) 0.0206(11) 0.0307(13) 0.0009(9) -0.0007(10) 0.0004(10)

loop_
_atom_type_symbol
_atom_type_description
_atom_type_scat_dispersion_real
_atom_type_scat_dispersion_imag
_atom_type_scat_source
C C 0.0033 0.0016 'International Tables Vol C Tables 4.2.6.8 and 6.1.1.4'
H H 0.0000 0.0000 'International Tables Vol C Tables 4.2.6.8 and 6.1.1.4'
Si Si 0.0817 0.0704 'International Tables Vol C Tables 4.2.6.8 and 6.1.1.4'
S S 0.1246 0.1234 'International Tables Vol C Tables 4.2.6.8 and 6.1.1.4'

loop_
_geom_angle_atom_site_label_1
_geom_angle_atom_site_label_2
_geom_angle_atom_site_label_3
_geom_angle
C2 S1 C11 92.02(11)
C1 S2 C10 92.43(10)
C1 Si1 C2 105.11(9)
C1 Si1 C17 110.25(11)
C1 Si1 C18 110.34(11)
C2 Si1 C17 110.08(11)
C2 Si1 C18 110.92(12)
C17 Si1 C18 110.05(13)
C3 Si2 C4 108.45(10)
C3 Si2 C19 107.81(10)
C3 Si2 C20 110.93(10)
C4 Si2 C19 109.99(10)
C4 Si2 C20 109.21(10)
C19 Si2 C20 110.43(11)
S2 C1 Si1 118.59(11)
S2 C1 C4 112.39(16)
Si1 C1 C4 129.00(16)
S1 C2 Si1 118.68(12)
S1 C2 C3 112.43(16)
Si1 C2 C3 128.88(16)
Si2 C3 C2 124.06(16)
Si2 C3 C16 123.85(17)
C2 C3 C16 112.0(2)
Si2 C4 C1 123.83(16)
Si2 C4 C5 124.39(15)
C1 C4 C5 111.78(18)
C4 C5 C6 129.38(19)
C4 C5 C10 112.66(18)
C6 C5 C10 118.0(2)
C5 C6 H6A 120.0
C5 C6 C7 119.9(2)
H6A C6 C7 120.0
C6 C7 H7A 119.5
C6 C7 C8 121.0(2)
H7A C7 C8 119.5
C7 C8 H8A 119.6
C7 C8 C9 120.8(2)
H8A C8 C9 119.6
C8 C9 H9A 120.8
C8 C9 C10 118.3(2)
H9A C9 C10 120.8
S2 C10 C5 110.74(16)
S2 C10 C9 127.21(18)
C5 C10 C9 122.1(2)
S1 C11 C12 126.9(2)
S1 C11 C16 111.49(17)
C12 C11 C16 121.6(3)
C11 C12 H12A 120.8
C11 C12 C13 118.4(3)
H12A C12 C13 120.8
C12 C13 H13A 119.3
C12 C13 C14 121.4(3)
H13A C13 C14 119.3
C13 C14 H14A 119.9
C13 C14 C15 120.2(3)
H14A C14 C15 119.9
C14 C15 H15A 120.2
C14 C15 C16 119.7(3)
H15A C15 C16 120.2
C3 C16 C11 112.1(2)
C3 C16 C15 129.3(2)
C11 C16 C15 118.6(2)
Si1 C17 H17A 109.5
Si1 C17 H17B 109.5
Si1 C17 H17C 109.5
H17A C17 H17B 109.5
H17A C17 H17C 109.5
H17B C17 H17C 109.5
Si1 C18 H18A 109.5
Si1 C18 H18B 109.5
Si1 C18 H18C 109.5
H18A C18 H18B 109.5
H18A C18 H18C 109.5
H18B C18 H18C 109.5
Si2 C19 H19A 109.5
Si2 C19 H19B 109.5
Si2 C19 H19C 109.5
H19A C19 H19B 109.5
H19A C19 H19C 109.5
H19B C19 H19C 109.5
Si2 C20 H20A 109.5
Si2 C20 H20B 109.5
Si2 C20 H20C 109.5
H20A C20 H20B 109.5
H20A C20 H20C 109.5
H20B C20 H20C 109.5

loop_
_geom_bond_atom_site_label_1
_geom_bond_atom_site_label_2
_geom_bond_distance
S1 C2 1.744(2)
S1 C11 1.729(3)
S2 C1 1.742(2)
S2 C10 1.731(2)
Si1 C1 1.859(2)
Si1 C2 1.852(2)
Si1 C17 1.852(3)
Si1 C18 1.859(2)
Si2 C3 1.865(2)
Si2 C4 1.873(2)
Si2 C19 1.862(2)
Si2 C20 1.862(2)
C1 C4 1.373(3)
C2 C3 1.376(3)
C3 C16 1.455(3)
C4 C5 1.455(3)
C5 C6 1.404(3)
C5 C10 1.408(3)
C6 H6A 0.950
C6 C7 1.376(3)
C7 H7A 0.950
C7 C8 1.396(4)
C8 H8A 0.950
C8 C9 1.374(4)
C9 H9A 0.950
C9 C10 1.395(3)
C11 C12 1.394(3)
C11 C16 1.407(4)
C12 H12A 0.950
C12 C13 1.362(5)
C13 H13A 0.950
C13 C14 1.396(5)
C14 H14A 0.950
C14 C15 1.388(3)
C15 H15A 0.950
C15 C16 1.394(4)
C17 H17A 0.980
C17 H17B 0.980
C17 H17C 0.980
C18 H18A 0.980
C18 H18B 0.980
C18 H18C 0.980
C19 H19A 0.980
C19 H19B 0.980
C19 H19C 0.980
C20 H20A 0.980
C20 H20B 0.980
C20 H20C 0.980

loop_
_geom_torsion_atom_site_label_1
_geom_torsion_atom_site_label_2
_geom_torsion_atom_site_label_3
_geom_torsion_atom_site_label_4
_geom_torsion
C10 S2 C1 Si1 178.40(13)
C10 S2 C1 C4 -0.18(16)
C2 Si1 C1 S2 174.11(11)
C2 Si1 C1 C4 -7.6(2)
C17 Si1 C1 S2 55.51(15)
C17 Si1 C1 C4 -126.2(2)
C18 Si1 C1 S2 -66.26(16)
C18 Si1 C1 C4 112.1(2)
C11 S1 C2 Si1 -178.82(13)
C11 S1 C2 C3 0.16(17)
C1 Si1 C2 S1 -171.73(12)
C1 Si1 C2 C3 9.5(2)
C17 Si1 C2 S1 -53.02(16)
C17 Si1 C2 C3 128.2(2)
C18 Si1 C2 S1 69.02(16)
C18 Si1 C2 C3 -109.8(2)
S1 C2 C3 Si2 175.69(11)
S1 C2 C3 C16 -0.3(2)
Si1 C2 C3 Si2 -5.5(3)
Si1 C2 C3 C16 178.52(16)
C4 Si2 C3 C2 -1.7(2)
C4 Si2 C3 C16 173.89(17)
C19 Si2 C3 C2 -120.72(19)
C19 Si2 C3 C16 54.8(2)
C20 Si2 C3 C2 118.26(19)
C20 Si2 C3 C16 -66.2(2)
S2 C1 C4 Si2 -179.67(10)
S2 C1 C4 C5 0.2(2)
Si1 C1 C4 Si2 1.9(3)
Si1 C1 C4 C5 -178.24(15)
C3 Si2 C4 C1 3.4(2)
C3 Si2 C4 C5 -176.42(16)
C19 Si2 C4 C1 121.08(18)
C19 Si2 C4 C5 -58.74(19)
C20 Si2 C4 C1 -117.59(18)
C20 Si2 C4 C5 62.59(19)
Si2 C4 C5 C6 0.0(3)
Si2 C4 C5 C10 179.78(15)
C1 C4 C5 C6 -179.8(2)
C1 C4 C5 C10 -0.1(2)
C4 C5 C6 C7 179.8(2)
C10 C5 C6 C7 0.0(3)
C5 C6 C7 C8 0.1(4)
C6 C7 C8 C9 -0.2(4)
C7 C8 C9 C10 0.2(4)
C8 C9 C10 S2 -179.8(2)
C8 C9 C10 C5 -0.1(4)
C4 C5 C10 S2 -0.1(2)
C4 C5 C10 C9 -179.8(2)
C6 C5 C10 S2 179.73(16)
C6 C5 C10 C9 0.0(3)
C1 S2 C10 C5 0.14(16)
C1 S2 C10 C9 179.9(2)
C2 S1 C11 C12 178.3(2)
C2 S1 C11 C16 0.06(18)
S1 C11 C12 C13 -177.9(2)
C16 C11 C12 C13 0.1(4)
C11 C12 C13 C14 -0.7(4)
C12 C13 C14 C15 0.6(4)
C13 C14 C15 C16 0.0(4)
C14 C15 C16 C3 178.3(2)
C14 C15 C16 C11 -0.5(3)
S1 C11 C16 C3 -0.3(2)
S1 C11 C16 C15 178.77(17)
C12 C11 C16 C3 -178.6(2)
C12 C11 C16 C15 0.5(3)
Si2 C3 C16 C11 -175.65(16)
Si2 C3 C16 C15 5.5(3)
C2 C3 C16 C11 0.4(3)
C2 C3 C16 C15 -178.5(2)
